data_2231009
loop_
_publ_author_name
'Ahmad, Saba'
'Farrukh, Muhammad Akhyar'
'Qureshi, Fahim Ashraf'
'Faryal, Komal'
'Akkurt, Mehmet'

_publ_section_title
;
 <i>N</i>-Ethyl-4-methyl-<i>N</i>-(3-methylphenyl)benzenesulfonamide
;
_journal_coeditor_code BT5567
_journal_issue 8
_journal_name_full 'Acta Crystallographica Section E'
_journal_page_first o1909
_journal_paper_doi 10.1107/S160053681102589X
_journal_volume 67
_journal_year 2011
_chemical_formula_iupac 'C16 H19 N O2 S'
_chemical_formula_moiety 'C16 H19 N O2 S'
_chemical_formula_sum 'C16 H19 N O2 S'
_chemical_formula_weight 289.39
_chemical_name_systematic
;
<i>N</i>-Ethyl-4-methyl-<i>N</i>-(3-methylphenyl)benzenesulfonamide
;
_space_group_IT_number 14
_symmetry_cell_setting monoclinic
_symmetry_space_group_name_Hall '-P 2yn'
_symmetry_space_group_name_H-M 'P 1 21/n 1'
_atom_sites_solution_hydrogens geom
_atom_sites_solution_primary direct
_atom_sites_solution_secondary difmap
_cell_angle_alpha 90
_cell_angle_beta 108.657(3)
_cell_angle_gamma 90
_cell_formula_units_Z 8
_cell_length_a 19.7530(10)
_cell_length_b 8.3350(10)
_cell_length_c 20.395(2)
_cell_measurement_reflns_used 2536
_cell_measurement_temperature 296(2)
_cell_measurement_theta_max 19.47
_cell_measurement_theta_min 3.09
_cell_volume 3181.4(5)
_computing_cell_refinement 'SAINT (Bruker, 2007)'
_computing_data_collection 'APEX2 (Bruker, 2007)'
_computing_data_reduction 'SAINT (Bruker, 2007)'
_computing_molecular_graphics 'ORTEP-3 for Windows (Farrugia, 1997)'
_computing_publication_material 'WinGX (Farrugia, 1999) and PLATON (Spek, 2009)'
_computing_structure_refinement 'SHELXL97 (Sheldrick, 2008)'
_computing_structure_solution 'SIR97 (Altomare <i>et al.</i>, 1999)'
_diffrn_ambient_temperature 296(2)
_diffrn_measured_fraction_theta_full 0.997
_diffrn_measured_fraction_theta_max 0.997
_diffrn_measurement_device_type 'Bruker APEXII CCD'
_diffrn_measurement_method '\f and \w'
_diffrn_radiation_monochromator graphite
_diffrn_radiation_source 'sealed tube'
_diffrn_radiation_type MoK\a
_diffrn_radiation_wavelength 0.71073
_diffrn_reflns_av_R_equivalents 0.0870
_diffrn_reflns_av_sigmaI/netI 0.0955
_diffrn_reflns_limit_h_max 23
_diffrn_reflns_limit_h_min -23
_diffrn_reflns_limit_k_max 10
_diffrn_reflns_limit_k_min -8
_diffrn_reflns_limit_l_max 24
_diffrn_reflns_limit_l_min -24
_diffrn_reflns_number 24592
_diffrn_reflns_reduction_process
;
;
_diffrn_reflns_theta_full 25.50
_diffrn_reflns_theta_max 25.50
_diffrn_reflns_theta_min 1.25
_diffrn_standards_number 0
_exptl_absorpt_coefficient_mu 0.204
_exptl_absorpt_correction_type none
_exptl_crystal_colour colourless
_exptl_crystal_density_diffrn 1.208
_exptl_crystal_density_method 'Not Measured'
_exptl_crystal_description Needle
_exptl_crystal_F_000 1232
_exptl_crystal_size_max 0.25
_exptl_crystal_size_mid 0.13
_exptl_crystal_size_min 0.09
_refine_diff_density_max 0.370
_refine_diff_density_min -0.317
_refine_ls_extinction_method none
_refine_ls_goodness_of_fit_ref 0.991
_refine_ls_hydrogen_treatment constr
_refine_ls_matrix_type full
_refine_ls_number_parameters 366
_refine_ls_number_reflns 5905
_refine_ls_number_restraints 0
_refine_ls_restrained_S_all 0.991
_refine_ls_R_factor_all 0.1489
_refine_ls_R_factor_gt 0.0599
_refine_ls_shift/su_max 0.000
_refine_ls_shift/su_mean 0.000
_refine_ls_structure_factor_coef Fsqd
_refine_ls_weighting_details 'calc w=1/[\s^2^(Fo^2^)+(0.0730P)^2^] where P=(Fo^2^+2Fc^2^)/3'
_refine_ls_weighting_scheme calc
_refine_ls_wR_factor_gt 0.1299
_refine_ls_wR_factor_ref 0.1725
_reflns_number_gt 2779
_reflns_number_total 5905
_reflns_threshold_expression I>2\s(I)
_cod_data_source_file bt5567.cif
_cod_data_source_block I
_cod_original_cell_volume 3181.4(4)
_cod_original_sg_symbol_H-M 'P 21/n'
_cod_database_code 2231009
_cod_database_fobs_code 2231009

loop_
_symmetry_equiv_pos_site_id
_symmetry_equiv_pos_as_xyz
1 x,y,z
2 1/2-x,1/2+y,1/2-z
3 -x,-y,-z
4 1/2+x,1/2-y,1/2+z

loop_
_atom_site_aniso_label
_atom_site_aniso_U_11
_atom_site_aniso_U_22
_atom_site_aniso_U_33
_atom_site_aniso_U_12
_atom_site_aniso_U_13
_atom_site_aniso_U_23
S2 0.0635(6) 0.0536(6) 0.0688(8) -0.0062(5) 0.0353(5) -0.0012(5)
O3 0.0685(16) 0.0485(15) 0.114(3) 0.0114(12) 0.0454(16) 0.0103(15)
O4 0.095(2) 0.0828(19) 0.064(2) -0.0249(14) 0.0430(16) -0.0084(15)
N2 0.0544(17) 0.0501(17) 0.058(2) -0.0003(14) 0.0239(15) 0.0074(15)
C17 0.142(5) 0.115(4) 0.122(5) -0.030(4) 0.025(4) -0.050(4)
C18 0.080(3) 0.082(3) 0.077(4) -0.019(2) 0.022(3) -0.017(3)
C19 0.097(3) 0.052(3) 0.081(4) -0.004(2) 0.018(3) -0.004(3)
C20 0.079(3) 0.062(3) 0.059(3) -0.005(2) 0.014(2) 0.008(2)
C21 0.054(2) 0.056(2) 0.055(3) -0.0028(17) 0.018(2) 0.010(2)
C22 0.069(3) 0.071(3) 0.071(4) -0.004(2) 0.009(2) 0.013(3)
C23 0.083(3) 0.106(4) 0.059(3) -0.014(3) 0.003(2) 0.003(3)
C24 0.071(3) 0.069(3) 0.070(3) 0.010(2) 0.020(2) 0.012(2)
C25 0.063(3) 0.127(4) 0.101(4) 0.010(3) 0.013(3) 0.020(3)
C26 0.048(2) 0.046(2) 0.059(3) -0.0017(16) 0.0247(19) 0.0014(19)
C27 0.070(2) 0.049(2) 0.064(3) -0.0039(18) 0.031(2) -0.006(2)
C28 0.086(3) 0.057(3) 0.079(4) -0.012(2) 0.037(3) 0.002(2)
C29 0.095(3) 0.080(3) 0.063(3) -0.007(2) 0.039(3) 0.010(3)
C30 0.105(3) 0.071(3) 0.068(3) -0.017(2) 0.046(3) -0.014(2)
C31 0.077(3) 0.048(2) 0.075(3) -0.0064(18) 0.038(2) -0.008(2)
C32 0.203(6) 0.071(3) 0.127(5) -0.042(3) 0.082(5) -0.003(3)
S1 0.0591(6) 0.0658(7) 0.0777(8) -0.0024(5) 0.0335(6) 0.0005(6)
O1 0.0584(16) 0.106(2) 0.113(3) -0.0004(14) 0.0473(17) -0.0134(18)
O2 0.0895(19) 0.0627(17) 0.092(2) 0.0016(15) 0.0407(17) 0.0167(16)
N1 0.0506(17) 0.067(2) 0.073(3) 0.0053(15) 0.0268(17) 0.0043(18)
C1 0.151(5) 0.164(6) 0.299(10) -0.094(5) 0.136(6) -0.138(6)
C2 0.103(4) 0.108(5) 0.151(6) -0.043(4) 0.080(4) -0.061(4)
C3 0.132(5) 0.070(3) 0.157(6) -0.005(3) 0.085(5) -0.017(3)
C4 0.079(3) 0.071(3) 0.116(4) -0.003(3) 0.044(3) -0.011(3)
C5 0.062(3) 0.064(3) 0.073(3) 0.0031(19) 0.034(2) -0.002(2)
C6 0.068(3) 0.091(3) 0.092(4) 0.000(3) 0.025(3) -0.001(3)
C7 0.071(3) 0.141(5) 0.114(5) -0.022(4) 0.031(3) -0.042(4)
C8 0.089(3) 0.133(5) 0.083(4) 0.036(3) 0.015(3) 0.015(4)
C9 0.150(5) 0.141(5) 0.099(5) 0.052(4) 0.040(4) 0.031(4)
C10 0.057(2) 0.069(3) 0.062(3) -0.0093(19) 0.025(2) -0.003(2)
C11 0.046(2) 0.065(3) 0.075(3) 0.0003(19) 0.018(2) 0.008(2)
C12 0.060(2) 0.069(3) 0.076(3) 0.001(2) 0.022(2) 0.004(2)
C13 0.058(3) 0.097(3) 0.093(4) 0.009(2) 0.035(2) 0.009(3)
C14 0.064(3) 0.109(4) 0.135(5) -0.029(3) 0.053(3) -0.029(3)
C15 0.065(3) 0.084(3) 0.107(4) -0.021(2) 0.042(3) -0.024(3)
C16 0.080(3) 0.084(3) 0.142(5) 0.014(2) 0.025(3) -0.012(3)

loop_
_atom_site_type_symbol
_atom_site_label
_atom_site_fract_x
_atom_site_fract_y
_atom_site_fract_z
_atom_site_U_iso_or_equiv
_atom_site_thermal_displace_type
_atom_site_calc_flag
_atom_site_refinement_flags
_atom_site_occupancy
S S2 0.30839(5) 0.21131(11) 0.33137(6) 0.0586(4) Uani d . 1.000
O O3 0.34832(13) 0.0725(3) 0.36279(15) 0.0732(12) Uani d . 1.000
O O4 0.30175(14) 0.2502(3) 0.26194(15) 0.0764(11) Uani d . 1.000
N N2 0.22738(14) 0.1862(3) 0.33484(16) 0.0528(10) Uani d . 1.000
C C17 0.4182(3) 0.7947(6) 0.5085(3) 0.130(3) Uani d . 1.000
C C18 0.3931(2) 0.6476(6) 0.4640(3) 0.0804(19) Uani d . 1.000
C C19 0.3549(2) 0.6621(5) 0.3957(3) 0.0792(19) Uani d . 1.000
C C20 0.3303(2) 0.5302(5) 0.3542(2) 0.0686(17) Uani d . 1.000
C C21 0.34449(18) 0.3789(4) 0.3824(2) 0.0549(14) Uani d . 1.000
C C22 0.3833(2) 0.3611(5) 0.4506(2) 0.0735(19) Uani d . 1.000
C C23 0.4077(2) 0.4953(6) 0.4911(2) 0.0874(19) Uani d . 1.000
C C24 0.17367(19) 0.3093(5) 0.3030(2) 0.0706(17) Uani d . 1.000
C C25 0.0997(2) 0.2383(6) 0.2796(3) 0.100(2) Uani d . 1.000
C C26 0.22070(16) 0.1089(4) 0.3956(2) 0.0492(14) Uani d . 1.000
C C27 0.20519(18) -0.0524(4) 0.3917(2) 0.0587(14) Uani d . 1.000
C C28 0.1949(2) -0.1317(5) 0.4468(2) 0.0715(19) Uani d . 1.000
C C29 0.2020(2) -0.0471(5) 0.5064(2) 0.0761(17) Uani d . 1.000
C C30 0.2180(2) 0.1138(5) 0.5109(2) 0.0770(17) Uani d . 1.000
C C31 0.2264(2) 0.1913(4) 0.4553(2) 0.0634(16) Uani d . 1.000
C C32 0.1764(3) -0.3090(5) 0.4404(3) 0.127(3) Uani d . 1.000
S S1 -0.16509(5) -0.14051(12) 0.31425(6) 0.0648(4) Uani d . 1.000
O O1 -0.23579(13) -0.0975(3) 0.31230(16) 0.0877(13) Uani d . 1.000
O O2 -0.13463(14) -0.2857(3) 0.34707(15) 0.0786(11) Uani d . 1.000
N N1 -0.16606(15) -0.1498(4) 0.23453(17) 0.0619(13) Uani d . 1.000
C C1 0.0351(3) 0.4102(8) 0.4320(4) 0.190(4) Uani d . 1.000
C C2 -0.0154(4) 0.2711(8) 0.4058(4) 0.111(3) Uani d . 1.000
C C3 -0.0847(4) 0.2978(6) 0.3656(3) 0.111(3) Uani d . 1.000
C C4 -0.1314(2) 0.1734(5) 0.3393(3) 0.0856(19) Uani d . 1.000
C C5 -0.1080(2) 0.0180(5) 0.3528(2) 0.0634(17) Uani d . 1.000
C C6 -0.0396(2) -0.0099(6) 0.3931(2) 0.0838(19) Uani d . 1.000
C C7 0.0056(3) 0.1178(8) 0.4193(3) 0.108(3) Uani d . 1.000
C C8 -0.1985(3) -0.0114(6) 0.1890(3) 0.105(2) Uani d . 1.000
C C9 -0.2221(3) -0.0469(7) 0.1165(3) 0.130(3) Uani d . 1.000
C C10 -0.10618(19) -0.2300(5) 0.2214(2) 0.0613(16) Uani d . 1.000
C C11 -0.11588(18) -0.3812(5) 0.1959(2) 0.0623(16) Uani d . 1.000
C C12 -0.0620(2) -0.4620(5) 0.1791(2) 0.0683(16) Uani d . 1.000
C C13 0.0024(2) -0.3826(6) 0.1910(2) 0.0801(19) Uani d . 1.000
C C14 0.0117(2) -0.2301(6) 0.2176(3) 0.098(2) Uani d . 1.000
C C15 -0.0421(2) -0.1498(5) 0.2321(2) 0.0819(19) Uani d . 1.000
C C16 -0.0740(2) -0.6272(5) 0.1484(3) 0.105(2) Uani d . 1.000
H H17A 0.44420 0.76230 0.55490 0.1960 Uiso c RP 0.500
H H17B 0.37760 0.85780 0.50870 0.1960 Uiso c RP 0.500
H H17C 0.44870 0.85740 0.49010 0.1960 Uiso c RP 0.500
H H17D 0.40280 0.88940 0.48090 0.1960 Uiso c RP 0.500
H H17E 0.46940 0.79390 0.52710 0.1960 Uiso c RP 0.500
H H17F 0.39830 0.79430 0.54570 0.1960 Uiso c RP 0.500
H H19 0.34520 0.76400 0.37640 0.0950 Uiso c R 1.000
H H20 0.30420 0.54320 0.30770 0.0820 Uiso c R 1.000
H H22 0.39320 0.25910 0.46980 0.0880 Uiso c R 1.000
H H23 0.43450 0.48260 0.53750 0.1050 Uiso c R 1.000
H H24A 0.18390 0.35580 0.26360 0.0850 Uiso c R 1.000
H H24B 0.17610 0.39410 0.33620 0.0850 Uiso c R 1.000
H H25A 0.09640 0.15890 0.24470 0.1500 Uiso c R 1.000
H H25B 0.06530 0.32150 0.26100 0.1500 Uiso c R 1.000
H H25C 0.09010 0.18930 0.31830 0.1500 Uiso c R 1.000
H H27 0.20160 -0.10850 0.35130 0.0700 Uiso c R 1.000
H H29 0.19580 -0.09950 0.54430 0.0910 Uiso c R 1.000
H H30 0.22310 0.16940 0.55170 0.0920 Uiso c R 1.000
H H31 0.23610 0.30080 0.45780 0.0760 Uiso c R 1.000
H H32A 0.21940 -0.37110 0.45770 0.1900 Uiso c R 1.000
H H32B 0.15280 -0.33510 0.39270 0.1900 Uiso c R 1.000
H H32C 0.14520 -0.33280 0.46690 0.1900 Uiso c R 1.000
H H1A 0.04570 0.45970 0.39390 0.2840 Uiso c R 1.000
H H1B 0.07860 0.37190 0.46500 0.2840 Uiso c R 1.000
H H1C 0.01320 0.48750 0.45380 0.2840 Uiso c R 1.000
H H3 -0.10060 0.40280 0.35570 0.1320 Uiso c R 1.000
H H4 -0.17840 0.19440 0.31270 0.1030 Uiso c R 1.000
H H6 -0.02330 -0.11460 0.40290 0.1010 Uiso c R 1.000
H H7 0.05220 0.09690 0.44730 0.1300 Uiso c R 1.000
H H8A -0.23900 0.02740 0.20160 0.1250 Uiso c R 1.000
H H8B -0.16370 0.07460 0.19760 0.1250 Uiso c R 1.000
H H9A -0.18240 -0.08390 0.10320 0.1950 Uiso c R 1.000
H H9B -0.24170 0.04820 0.09090 0.1950 Uiso c R 1.000
H H9C -0.25820 -0.12880 0.10690 0.1950 Uiso c R 1.000
H H11 -0.15940 -0.43210 0.18950 0.0750 Uiso c R 1.000
H H13 0.03980 -0.43340 0.18080 0.0960 Uiso c R 1.000
H H14 0.05580 -0.18000 0.22590 0.1180 Uiso c R 1.000
H H15 -0.03590 -0.04500 0.24870 0.0980 Uiso c R 1.000
H H16A -0.03600 -0.65380 0.13050 0.1570 Uiso c R 1.000
H H16B -0.11880 -0.63020 0.11170 0.1570 Uiso c R 1.000
H H16C -0.07480 -0.70320 0.18350 0.1570 Uiso c R 1.000

loop_
_atom_type_symbol
_atom_type_description
_atom_type_scat_dispersion_real
_atom_type_scat_dispersion_imag
_atom_type_scat_source
C C 0.0033 0.0016 ' International Tables Vol C Tables 4.2.6.8 and 6.1.1.4'
H H 0.0000 0.0000 ' International Tables Vol C Tables 4.2.6.8 and 6.1.1.4'
N N 0.0061 0.0033 ' International Tables Vol C Tables 4.2.6.8 and 6.1.1.4'
O O 0.0106 0.0060 ' International Tables Vol C Tables 4.2.6.8 and 6.1.1.4'
S S 0.1246 0.1234 ' International Tables Vol C Tables 4.2.6.8 and 6.1.1.4'

loop_
_geom_angle_atom_site_label_1
_geom_angle_atom_site_label_2
_geom_angle_atom_site_label_3
_geom_angle
_geom_angle_publ_flag
O3 S2 O4 119.60(17) no
O3 S2 N2 106.47(15) no
O3 S2 C21 108.51(18) no
O4 S2 N2 107.04(17) no
O4 S2 C21 107.53(17) no
N2 S2 C21 107.09(17) no
O1 S1 O2 119.31(18) no
O1 S1 N1 106.61(18) no
O1 S1 C5 107.83(18) no
O2 S1 N1 107.41(18) no
O2 S1 C5 108.44(19) no
N1 S1 C5 106.59(18) no
S2 N2 C26 117.0(2) no
C24 N2 C26 116.2(3) no
S2 N2 C24 118.0(2) no
S1 N1 C8 116.9(3) no
S1 N1 C10 117.2(3) no
C8 N1 C10 117.0(4) no
C17 C18 C19 120.7(4) no
C19 C18 C23 118.0(4) no
C17 C18 C23 121.3(5) no
C18 C19 C20 121.9(4) no
C19 C20 C21 119.3(4) no
C20 C21 C22 119.9(3) no
S2 C21 C22 120.5(3) no
S2 C21 C20 119.5(3) no
C21 C22 C23 119.7(4) no
C18 C23 C22 121.2(4) no
N2 C24 C25 110.9(3) no
N2 C26 C27 117.9(3) no
N2 C26 C31 122.4(3) no
C27 C26 C31 119.6(3) no
C26 C27 C28 120.8(4) no
C29 C28 C32 122.0(4) no
C27 C28 C29 118.5(4) no
C27 C28 C32 119.5(4) no
C28 C29 C30 121.1(4) no
C29 C30 C31 119.6(4) no
C26 C31 C30 120.3(3) no
C18 C17 H17C 109.00 no
C18 C17 H17D 109.00 no
C18 C17 H17E 109.00 no
C18 C17 H17F 109.00 no
H17A C17 H17B 110.00 no
H17A C17 H17C 110.00 no
C18 C17 H17B 109.00 no
H17C C17 H17E 56.00 no
H17C C17 H17F 141.00 no
H17D C17 H17E 109.00 no
H17D C17 H17F 109.00 no
H17E C17 H17F 109.00 no
H17B C17 H17E 141.00 no
H17B C17 H17F 56.00 no
H17A C17 H17D 141.00 no
H17A C17 H17E 56.00 no
H17A C17 H17F 56.00 no
H17B C17 H17C 109.00 no
H17B C17 H17D 56.00 no
C18 C17 H17A 109.00 no
H17C C17 H17D 56.00 no
C20 C19 H19 119.00 no
C18 C19 H19 119.00 no
C19 C20 H20 120.00 no
C21 C20 H20 120.00 no
C21 C22 H22 120.00 no
C23 C22 H22 120.00 no
C18 C23 H23 119.00 no
C22 C23 H23 119.00 no
N2 C24 H24A 109.00 no
C25 C24 H24B 110.00 no
H24A C24 H24B 108.00 no
C25 C24 H24A 109.00 no
N2 C24 H24B 109.00 no
C24 C25 H25B 109.00 no
C24 C25 H25A 110.00 no
H25A C25 H25C 109.00 no
C24 C25 H25C 109.00 no
H25A C25 H25B 110.00 no
H25B C25 H25C 109.00 no
C28 C27 H27 120.00 no
C26 C27 H27 120.00 no
C28 C29 H29 119.00 no
C30 C29 H29 119.00 no
C29 C30 H30 120.00 no
C31 C30 H30 120.00 no
C30 C31 H31 120.00 no
C26 C31 H31 120.00 no
C28 C32 H32B 109.00 no
C28 C32 H32C 109.00 no
H32A C32 H32C 109.00 no
H32B C32 H32C 109.00 no
H32A C32 H32B 110.00 no
C28 C32 H32A 109.00 no
C1 C2 C3 120.5(6) no
C1 C2 C7 122.1(7) no
C3 C2 C7 117.4(6) no
C2 C3 C4 121.8(5) no
C3 C4 C5 119.4(5) no
S1 C5 C4 119.6(3) no
S1 C5 C6 121.0(3) no
C4 C5 C6 119.3(4) no
C5 C6 C7 119.8(5) no
C2 C7 C6 122.3(6) no
N1 C8 C9 114.6(4) no
N1 C10 C11 118.3(3) no
N1 C10 C15 120.3(4) no
C11 C10 C15 121.3(4) no
C10 C11 C12 121.3(4) no
C11 C12 C13 117.2(4) no
C11 C12 C16 121.1(4) no
C13 C12 C16 121.7(4) no
C12 C13 C14 120.8(4) no
C13 C14 C15 121.7(4) no
C10 C15 C14 117.7(4) no
C2 C1 H1A 109.00 no
C2 C1 H1B 110.00 no
C2 C1 H1C 110.00 no
H1A C1 H1B 109.00 no
H1A C1 H1C 109.00 no
H1B C1 H1C 109.00 no
C2 C3 H3 119.00 no
C4 C3 H3 119.00 no
C3 C4 H4 120.00 no
C5 C4 H4 120.00 no
C5 C6 H6 120.00 no
C7 C6 H6 120.00 no
C2 C7 H7 119.00 no
C6 C7 H7 119.00 no
N1 C8 H8A 109.00 no
N1 C8 H8B 109.00 no
C9 C8 H8A 109.00 no
C9 C8 H8B 109.00 no
H8A C8 H8B 108.00 no
C8 C9 H9A 109.00 no
C8 C9 H9B 109.00 no
C8 C9 H9C 109.00 no
H9A C9 H9B 110.00 no
H9A C9 H9C 110.00 no
H9B C9 H9C 109.00 no
C10 C11 H11 119.00 no
C12 C11 H11 119.00 no
C12 C13 H13 120.00 no
C14 C13 H13 120.00 no
C13 C14 H14 119.00 no
C15 C14 H14 119.00 no
C10 C15 H15 121.00 no
C14 C15 H15 121.00 no
C12 C16 H16A 109.00 no
C12 C16 H16B 109.00 no
C12 C16 H16C 109.00 no
H16A C16 H16B 110.00 no
H16A C16 H16C 109.00 no
H16B C16 H16C 109.00 no

loop_
_geom_bond_atom_site_label_1
_geom_bond_atom_site_label_2
_geom_bond_distance
_geom_bond_publ_flag
S2 O3 1.431(3) no
S2 O4 1.417(3) no
S2 N2 1.638(3) no
S2 C21 1.752(4) no
S1 N1 1.622(3) no
S1 O1 1.430(3) no
S1 O2 1.420(3) no
S1 C5 1.752(4) no
N2 C24 1.469(5) no
N2 C26 1.440(5) no
N1 C10 1.456(5) no
N1 C8 1.491(6) no
C17 C18 1.512(7) no
C18 C19 1.361(8) no
C18 C23 1.378(7) no
C19 C20 1.378(6) no
C20 C21 1.377(5) no
C21 C22 1.365(5) no
C22 C23 1.382(6) no
C24 C25 1.506(6) no
C26 C27 1.376(5) no
C26 C31 1.371(5) no
C27 C28 1.374(5) no
C28 C29 1.373(6) no
C28 C32 1.518(6) no
C29 C30 1.374(6) no
C30 C31 1.361(6) no
C17 H17C 0.9600 no
C17 H17A 0.9600 no
C17 H17B 0.9600 no
C17 H17F 0.9600 no
C17 H17D 0.9600 no
C17 H17E 0.9600 no
C19 H19 0.9300 no
C20 H20 0.9300 no
C22 H22 0.9300 no
C23 H23 0.9300 no
C24 H24B 0.9700 no
C24 H24A 0.9700 no
C25 H25C 0.9600 no
C25 H25B 0.9600 no
C25 H25A 0.9600 no
C27 H27 0.9300 no
C29 H29 0.9300 no
C30 H30 0.9300 no
C31 H31 0.9300 no
C32 H32C 0.9600 no
C32 H32A 0.9600 no
C32 H32B 0.9600 no
C1 C2 1.511(10) no
C2 C3 1.370(11) no
C2 C7 1.344(9) no
C3 C4 1.377(8) no
C4 C5 1.373(6) no
C5 C6 1.358(6) no
C6 C7 1.382(8) no
C8 C9 1.432(8) no
C10 C11 1.353(6) no
C10 C15 1.386(6) no
C11 C12 1.392(6) no
C12 C13 1.385(6) no
C12 C16 1.500(6) no
C13 C14 1.371(7) no
C14 C15 1.366(6) no
C1 H1A 0.9600 no
C1 H1B 0.9600 no
C1 H1C 0.9600 no
C3 H3 0.9300 no
C4 H4 0.9300 no
C6 H6 0.9300 no
C7 H7 0.9300 no
C8 H8A 0.9700 no
C8 H8B 0.9700 no
C9 H9A 0.9600 no
C9 H9B 0.9600 no
C9 H9C 0.9600 no
C11 H11 0.9300 no
C13 H13 0.9300 no
C14 H14 0.9300 no
C15 H15 0.9300 no
C16 H16A 0.9600 no
C16 H16B 0.9600 no
C16 H16C 0.9600 no

loop_
_geom_hbond_atom_site_label_D
_geom_hbond_atom_site_label_H
_geom_hbond_atom_site_label_A
_geom_hbond_site_symmetry_A
_geom_hbond_distance_DH
_geom_hbond_distance_HA
_geom_hbond_distance_DA
_geom_hbond_angle_DHA
_geom_hbond_publ_flag
C6 H6 O2 . 0.93 2.56 2.926(5) 104 no
C8 H8A O1 . 0.97 2.47 2.927(7) 109 no
C11 H11 O1 2_445 0.93 2.48 3.398(5) 171 yes
C19 H19 O3 1_565 0.93 2.59 3.480(5) 161 yes
C22 H22 O3 . 0.93 2.59 2.946(5) 103 no
C24 H24A O4 . 0.97 2.50 2.950(5) 108 no
C27 H27 O4 2_545 0.93 2.57 3.503(5) 176 yes

loop_
_geom_torsion_atom_site_label_1
_geom_torsion_atom_site_label_2
_geom_torsion_atom_site_label_3
_geom_torsion_atom_site_label_4
_geom_torsion
_geom_torsion_publ_flag
O3 S2 N2 C24 -177.3(3) no
O3 S2 N2 C26 36.5(3) no
O4 S2 N2 C24 -48.3(3) no
O4 S2 N2 C26 165.5(2) no
C21 S2 N2 C24 66.8(3) no
C21 S2 N2 C26 -79.4(3) no
O3 S2 C21 C20 161.0(3) no
O4 S2 C21 C20 30.3(4) no
N2 S2 C21 C20 -84.4(3) no
O3 S2 C21 C22 -22.4(4) no
O4 S2 C21 C22 -153.1(3) no
N2 S2 C21 C22 92.1(3) no
C5 S1 N1 C10 80.2(3) no
O2 S1 C5 C4 -168.0(4) no
O1 S1 N1 C8 48.9(4) no
O1 S1 N1 C10 -164.9(3) no
O2 S1 N1 C8 177.9(3) no
O2 S1 N1 C10 -35.9(3) no
C5 S1 N1 C8 -66.1(4) no
N1 S1 C5 C4 76.7(4) no
O1 S1 C5 C4 -37.5(4) no
O2 S1 C5 C6 15.4(4) no
N1 S1 C5 C6 -99.9(4) no
O1 S1 C5 C6 145.9(3) no
C24 N2 C26 C31 -62.4(5) no
S2 N2 C26 C31 84.4(4) no
S2 N2 C26 C27 -98.2(3) no
S2 N2 C24 C25 152.5(3) no
C26 N2 C24 C25 -61.0(4) no
C24 N2 C26 C27 115.0(4) no
C10 N1 C8 C9 55.6(6) no
C8 N1 C10 C15 65.9(5) no
S1 N1 C8 C9 -158.1(4) no
C8 N1 C10 C11 -111.4(4) no
S1 N1 C10 C15 -80.4(4) no
S1 N1 C10 C11 102.4(4) no
C17 C18 C19 C20 -178.9(5) no
C23 C18 C19 C20 0.8(7) no
C19 C18 C23 C22 -1.1(7) no
C17 C18 C23 C22 178.6(4) no
C18 C19 C20 C21 0.1(7) no
C19 C20 C21 S2 175.8(3) no
C19 C20 C21 C22 -0.8(6) no
C20 C21 C22 C23 0.5(6) no
S2 C21 C22 C23 -176.1(3) no
C21 C22 C23 C18 0.5(6) no
N2 C26 C27 C28 -177.0(3) no
N2 C26 C31 C30 178.4(4) no
C31 C26 C27 C28 0.4(6) no
C27 C26 C31 C30 1.1(6) no
C26 C27 C28 C32 178.8(4) no
C26 C27 C28 C29 -1.4(6) no
C27 C28 C29 C30 0.9(6) no
C32 C28 C29 C30 -179.3(4) no
C28 C29 C30 C31 0.6(6) no
C29 C30 C31 C26 -1.6(6) no
C1 C2 C3 C4 178.1(6) no
C7 C2 C3 C4 -0.5(11) no
C1 C2 C7 C6 -177.3(6) no
C3 C2 C7 C6 1.3(10) no
C2 C3 C4 C5 -0.8(9) no
C3 C4 C5 C6 1.4(7) no
C3 C4 C5 S1 -175.3(4) no
C4 C5 C6 C7 -0.7(7) no
S1 C5 C6 C7 175.9(4) no
C5 C6 C7 C2 -0.7(8) no
N1 C10 C11 C12 176.9(4) no
C15 C10 C11 C12 -0.3(6) no
N1 C10 C15 C14 -178.7(4) no
C11 C10 C15 C14 -1.6(6) no
C10 C11 C12 C13 1.4(6) no
C10 C11 C12 C16 -177.7(4) no
C11 C12 C13 C14 -0.6(6) no
C16 C12 C13 C14 178.5(5) no
C12 C13 C14 C15 -1.3(7) no
C13 C14 C15 C10 2.3(7) no
